data_2243616
loop_
_publ_author_name
'Simura, Rayko'
'Yamane, Hisanori'

_publ_section_title
;
 Lu-atom-ordered oxonitridoaluminosilicate
 Ba~0.9~Ce~0.1~LuAl~0.2~Si~3.8~N~6.9~O~0.1~
;
_journal_coeditor_code RU2072
_journal_issue 11
_journal_name_full 'Acta Crystallographica Section E'
_journal_page_first 1708
_journal_page_last 1711
_journal_paper_doi 10.1107/S2056989020013158
_journal_volume 76
_journal_year 2020
_chemical_formula_iupac 'Ba0.9 Ce0.1 Lu Al0.2 Si3.8 N6.9 O0.1'
_chemical_formula_moiety
;
 (Ba0.9 Ce0.1) Lu (Si3.8 Al0.2) (N6.9 O0.1)
;
_chemical_formula_sum 'Al0.4 Ba1.8 Ce0.2 Lu2 N13.8 O0.2 Si7.6'
_chemical_formula_weight 1045.99
_chemical_name_systematic
;
Barium cerium lutetium aluminosilicate nitride oxide
;
_space_group_crystal_system hexagonal
_space_group_IT_number 186
_space_group_name_Hall 'P 6c -2c'
_space_group_name_H-M_alt 'P 63 m c'
_audit_creation_method SHELXL-2014/7
_cell_angle_alpha 90
_cell_angle_beta 90
_cell_angle_gamma 120
_cell_formula_units_Z 1
_cell_length_a 6.0378(5)
_cell_length_b 6.0378(5)
_cell_length_c 9.8133(9)
_cell_measurement_reflns_used 127
_cell_measurement_temperature 301(2)
_cell_measurement_theta_max 30.8079
_cell_measurement_theta_min 4.1757
_cell_volume 309.82(5)
_computing_cell_refinement
;
APEX3 (Bruker, 2018)
;
_computing_data_collection
;
Instrument Service (Bruker, 2018)
;
_computing_data_reduction
;
SAINT (Bruker, 2018)
;
_computing_molecular_graphics
;
<i>VESTA</i> (Momma & Izumi, 2011)
;
_computing_publication_material
;
pubCIF (Westrip, 2010)
;
_computing_structure_refinement
;
<i>SHELXL2014/7</i> (Sheldrick, 2015b)
;
_computing_structure_solution
;
<i>SHELXT2014/5</i> (Sheldrick, 2015a)
;
_diffrn_ambient_temperature 301(2)
_diffrn_detector_area_resol_mean 7.3910
_diffrn_measured_fraction_theta_full 1.000
_diffrn_measured_fraction_theta_max 1.000
_diffrn_measurement_device_type 'Bruker D8 QUEST'
_diffrn_measurement_method '\w and \scans'
_diffrn_radiation_type MoK\a
_diffrn_radiation_wavelength 0.71073
_diffrn_reflns_av_R_equivalents 0.0585
_diffrn_reflns_av_unetI/netI 0.0380
_diffrn_reflns_limit_h_max 8
_diffrn_reflns_limit_h_min -7
_diffrn_reflns_limit_k_max 8
_diffrn_reflns_limit_k_min -8
_diffrn_reflns_limit_l_max 14
_diffrn_reflns_limit_l_min -14
_diffrn_reflns_number 2818
_diffrn_reflns_theta_full 25.242
_diffrn_reflns_theta_max 30.463
_diffrn_reflns_theta_min 3.897
_exptl_absorpt_coefficient_mu 22.954
_exptl_absorpt_correction_T_max 0.68
_exptl_absorpt_correction_T_min 0.37
_exptl_absorpt_correction_type multi-scan
_exptl_absorpt_process_details
;
(SADABS; Bruker, 2018)
;
_exptl_crystal_colour colorless
_exptl_crystal_density_diffrn 5.606
_exptl_crystal_density_method 'not measured'
_exptl_crystal_description block
_exptl_crystal_F_000 464
_exptl_crystal_size_max 0.130
_exptl_crystal_size_mid 0.070
_exptl_crystal_size_min 0.018
_refine_diff_density_max 1.699
_refine_diff_density_min -1.396
_refine_ls_abs_structure_details
;
 Refined as an inversion twin.
;
_refine_ls_abs_structure_Flack 0.10(3)
_refine_ls_extinction_coef 0.0052(16)
_refine_ls_extinction_expression Fc^*^=kFc[1+0.001xFc^2^\l^3^/sin(2\q)]^-1/4^
_refine_ls_extinction_method
;
SHELXL-2014/7 (Sheldrick 2015b)
;
_refine_ls_goodness_of_fit_ref 1.037
_refine_ls_hydrogen_treatment undef
_refine_ls_matrix_type full
_refine_ls_number_parameters 33
_refine_ls_number_reflns 395
_refine_ls_number_restraints 1
_refine_ls_restrained_S_all 1.036
_refine_ls_R_factor_all 0.0228
_refine_ls_R_factor_gt 0.0220
_refine_ls_shift/su_max 0.000
_refine_ls_shift/su_mean 0.000
_refine_ls_structure_factor_coef Fsqd
_refine_ls_weighting_details 'w=1/[\s^2^(Fo^2^)+(0.0313P)^2^+0.7267P] where P=(Fo^2^+2Fc^2^)/3'
_refine_ls_weighting_scheme calc
_refine_ls_wR_factor_gt 0.0539
_refine_ls_wR_factor_ref 0.0548
_reflns_number_gt 381
_reflns_number_total 395
_reflns_threshold_expression 'I > 2\s(I)'
_cod_data_source_file ru2072sup1.cif
_cod_data_source_block I
_cod_original_cell_volume 309.82(6)
_cod_original_formula_sum
;
 Al0.40 Ba1.80 Ce0.20 Lu2 N13.80 O0.20 Si7.60
;
_cod_database_code 2243616
_shelx_space_group_comment
;
The symmetry employed for this shelxl refinement is uniquely defined
by the following loop, which should always be used as a source of
symmetry information in preference to the above space-group names.
They are only intended as comments.
;
_shelx_estimated_absorpt_t_min 0.154
_shelx_estimated_absorpt_t_max 0.683

loop_
_space_group_symop_operation_xyz
'x, y, z'
'x-y, x, z+1/2'
'-y, x-y, z'
'-x, -y, z+1/2'
'-x+y, -x, z'
'y, -x+y, z+1/2'
'y, x, z+1/2'
'-x+y, y, z'
'-x, -x+y, z+1/2'
'-y, -x, z'
'x-y, -y, z+1/2'
'x, x-y, z'

loop_
_atom_site_type_symbol
_atom_site_label
_atom_site_fract_x
_atom_site_fract_y
_atom_site_fract_z
_atom_site_U_iso_or_equiv
_atom_site_adp_type
_atom_site_calc_flag
_atom_site_occupancy
_atom_site_disorder_assembly
_atom_site_disorder_group
Lu Lu1 0.3333 0.6667 0.07616(4) 0.0074(2) Uani d 1 . .
Ba Ba2 0.3333 0.6667 0.44902(10) 0.0099(3) Uani d 0.9 . .
Ce Ce2 0.3333 0.6667 0.44902(10) 0.0099(3) Uani d 0.1 . .
Si Si1 0.8275(2) 0.1725(2) 0.2646(5) 0.0084(5) Uani d 0.95 . .
Al Al1 0.8275(2) 0.1725(2) 0.2646(5) 0.0084(5) Uani d 0.05 . .
Si Si2 0.0000 0.0000 0.0006(7) 0.0071(9) Uani d 0.95 . .
Al Al2 0.0000 0.0000 0.0006(7) 0.0071(9) Uani d 0.05 . .
N N1 0.5097(8) 0.4903(8) 0.2112(11) 0.0087(14) Uani d 0.9857 . .
O O1 0.5097(8) 0.4903(8) 0.2112(11) 0.0087(14) Uani d 0.0143 . .
N N2 0.8474(8) 0.1526(8) 0.4404(9) 0.0123(19) Uani d 0.9857 . .
O O2 0.8474(8) 0.1526(8) 0.4404(9) 0.0123(19) Uani d 0.0143 . .
N N3 0.0000 0.0000 0.1880(18) 0.016(3) Uani d 0.9857 . .
O O3 0.0000 0.0000 0.1880(18) 0.016(3) Uani d 0.0143 . .

loop_
_atom_site_aniso_label
_atom_site_aniso_U_11
_atom_site_aniso_U_22
_atom_site_aniso_U_33
_atom_site_aniso_U_12
_atom_site_aniso_U_13
_atom_site_aniso_U_23
Lu1 0.0075(3) 0.0075(3) 0.0072(4) 0.00374(13) 0.000 0.000
Ba2 0.0098(4) 0.0098(4) 0.0101(6) 0.00489(18) 0.000 0.000
Ce2 0.0098(4) 0.0098(4) 0.0101(6) 0.00489(18) 0.000 0.000
Si1 0.0076(8) 0.0076(8) 0.0097(10) 0.0035(9) -0.0002(6) 0.0002(6)
Al1 0.0076(8) 0.0076(8) 0.0097(10) 0.0035(9) -0.0002(6) 0.0002(6)
Si2 0.0061(10) 0.0061(10) 0.009(3) 0.0031(5) 0.000 0.000
Al2 0.0061(10) 0.0061(10) 0.009(3) 0.0031(5) 0.000 0.000
N1 0.007(2) 0.007(2) 0.010(3) 0.002(2) 0.0010(16) -0.0010(16)
O1 0.007(2) 0.007(2) 0.010(3) 0.002(2) 0.0010(16) -0.0010(16)
N2 0.015(3) 0.015(3) 0.011(5) 0.011(4) 0.0010(14) -0.0010(14)
O2 0.015(3) 0.015(3) 0.011(5) 0.011(4) 0.0010(14) -0.0010(14)
N3 0.018(5) 0.018(5) 0.013(8) 0.009(3) 0.000 0.000
O3 0.018(5) 0.018(5) 0.013(8) 0.009(3) 0.000 0.000

loop_
_atom_type_symbol
_atom_type_description
_atom_type_scat_dispersion_real
_atom_type_scat_dispersion_imag
_atom_type_scat_source
N N 0.0061 0.0033 'International Tables Vol C Tables 4.2.6.8 and 6.1.1.4'
Si Si 0.0817 0.0704 'International Tables Vol C Tables 4.2.6.8 and 6.1.1.4'
Ba Ba -0.3244 2.2819 'International Tables Vol C Tables 4.2.6.8 and 6.1.1.4'
Lu Lu -0.4720 5.8584 'International Tables Vol C Tables 4.2.6.8 and 6.1.1.4'
Ce Ce -0.2486 2.6331 'International Tables Vol C Tables 4.2.6.8 and 6.1.1.4'
Al Al 0.0645 0.0514 'International Tables Vol C Tables 4.2.6.8 and 6.1.1.4'
O O 0.0106 0.0060 'International Tables Vol C Tables 4.2.6.8 and 6.1.1.4'

loop_
_geom_angle_atom_site_label_1
_geom_angle_atom_site_label_2
_geom_angle_atom_site_label_3
_geom_angle_site_symmetry_1
_geom_angle_site_symmetry_3
_geom_angle
_geom_angle_publ_flag
O1 Lu1 N1 3_665 3_665 0.0 ?
O1 Lu1 O1 3_665 5_565 89.4(3) ?
N1 Lu1 O1 3_665 5_565 89.4(3) ?
O1 Lu1 N1 3_665 5_565 89.4 ?
N1 Lu1 N1 3_665 5_565 89.4(3) ?
O1 Lu1 N1 5_565 5_565 0.0 ?
O1 Lu1 N1 3_665 . 89.4 ?
N1 Lu1 N1 3_665 . 89.4(3) ?
O1 Lu1 N1 5_565 . 89.4 ?
N1 Lu1 N1 5_565 . 89.4(3) ?
O1 Lu1 O2 3_665 4_664 90.2(2) ?
N1 Lu1 O2 3_665 4_664 90.2(2) ?
O1 Lu1 O2 5_565 4_664 90.2(2) ?
N1 Lu1 O2 5_565 4_664 90.2(2) ?
N1 Lu1 O2 . 4_664 179.5(3) ?
O1 Lu1 N2 3_665 4_664 90.2(2) ?
N1 Lu1 N2 3_665 4_664 90.2(2) ?
O1 Lu1 N2 5_565 4_664 90.2(2) ?
N1 Lu1 N2 5_565 4_664 90.2(2) ?
N1 Lu1 N2 . 4_664 179.5(3) ?
O2 Lu1 N2 4_664 4_664 0.0 ?
O1 Lu1 O2 3_665 6_564 179.5(3) ?
N1 Lu1 O2 3_665 6_564 179.5(3) ?
O1 Lu1 O2 5_565 6_564 90.2(2) ?
N1 Lu1 O2 5_565 6_564 90.2(2) ?
N1 Lu1 O2 . 6_564 90.2(2) ?
O2 Lu1 O2 4_664 6_564 90.1(3) ?
N2 Lu1 O2 4_664 6_564 90.1(3) ?
O1 Lu1 N2 3_665 6_564 179.5(3) ?
N1 Lu1 N2 3_665 6_564 179.5(3) ?
O1 Lu1 N2 5_565 6_564 90.2(2) ?
N1 Lu1 N2 5_565 6_564 90.2(2) ?
N1 Lu1 N2 . 6_564 90.2(2) ?
O2 Lu1 N2 4_664 6_564 90.1 ?
N2 Lu1 N2 4_664 6_564 90.1(3) ?
O2 Lu1 N2 6_564 6_564 0.0 ?
O1 Lu1 O2 3_665 2_554 90.2(2) ?
N1 Lu1 O2 3_665 2_554 90.2(2) ?
O1 Lu1 O2 5_565 2_554 179.5(3) ?
N1 Lu1 O2 5_565 2_554 179.5(3) ?
N1 Lu1 O2 . 2_554 90.2(2) ?
O2 Lu1 O2 4_664 2_554 90.1(3) ?
N2 Lu1 O2 4_664 2_554 90.1(3) ?
O2 Lu1 O2 6_564 2_554 90.1(3) ?
N2 Lu1 O2 6_564 2_554 90.1(3) ?
O1 Lu1 N2 3_665 2_554 90.2(2) ?
N1 Lu1 N2 3_665 2_554 90.2(2) ?
O1 Lu1 N2 5_565 2_554 179.5(3) ?
N1 Lu1 N2 5_565 2_554 179.5(3) ?
N1 Lu1 N2 . 2_554 90.2(2) ?
O2 Lu1 N2 4_664 2_554 90.1 ?
N2 Lu1 N2 4_664 2_554 90.1(3) ?
O2 Lu1 N2 6_564 2_554 90.1 ?
N2 Lu1 N2 6_564 2_554 90.1(3) ?
O2 Lu1 N2 2_554 2_554 0.0 ?
N1 Ba2 O1 . 5_565 65.0 ?
N1 Ba2 N1 . 5_565 65.0(3) ?
O1 Ba2 N1 5_565 5_565 0.0 ?
N1 Ba2 O1 . 3_665 65.0 ?
O1 Ba2 O1 5_565 3_665 65.0(3) ?
N1 Ba2 O1 5_565 3_665 65.0(3) ?
N1 Ba2 N1 . 3_665 65.0(3) ?
O1 Ba2 N1 5_565 3_665 65.0 ?
N1 Ba2 N1 5_565 3_665 65.0(3) ?
O1 Ba2 N1 3_665 3_665 0.0 ?
N1 Ba2 O2 . 5_665 57.1(2) ?
O1 Ba2 O2 5_565 5_665 87.01(17) ?
N1 Ba2 O2 5_565 5_665 87.01(17) ?
O1 Ba2 O2 3_665 5_665 122.0(3) ?
N1 Ba2 O2 3_665 5_665 122.0(3) ?
N1 Ba2 N2 . 5_665 57.1(2) ?
O1 Ba2 N2 5_565 5_665 87.01(17) ?
N1 Ba2 N2 5_565 5_665 87.01(17) ?
O1 Ba2 N2 3_665 5_665 122.0(3) ?
N1 Ba2 N2 3_665 5_665 122.0(3) ?
O2 Ba2 N2 5_665 5_665 0.0 ?
N1 Ba2 O2 . 3_655 57.1(2) ?
O1 Ba2 O2 5_565 3_655 122.0(3) ?
N1 Ba2 O2 5_565 3_655 122.0(3) ?
O1 Ba2 O2 3_665 3_655 87.01(17) ?
N1 Ba2 O2 3_665 3_655 87.01(17) ?
O2 Ba2 O2 5_665 3_655 65.6(3) ?
N2 Ba2 O2 5_665 3_655 65.6(3) ?
N1 Ba2 N2 . 3_655 57.1(2) ?
O1 Ba2 N2 5_565 3_655 122.0(3) ?
N1 Ba2 N2 5_565 3_655 122.0(3) ?
O1 Ba2 N2 3_665 3_655 87.01(17) ?
N1 Ba2 N2 3_665 3_655 87.01(17) ?
O2 Ba2 N2 5_665 3_655 65.6 ?
N2 Ba2 N2 5_665 3_655 65.6(3) ?
O2 Ba2 N2 3_655 3_655 0.0 ?
N1 Ba2 O2 . 1_455 87.01(17) ?
O1 Ba2 O2 5_565 1_455 57.1(2) ?
N1 Ba2 O2 5_565 1_455 57.1(2) ?
O1 Ba2 O2 3_665 1_455 122.0(3) ?
N1 Ba2 O2 3_665 1_455 122.0(3) ?
O2 Ba2 O2 5_665 1_455 54.4(3) ?
N2 Ba2 O2 5_665 1_455 54.4(3) ?
O2 Ba2 O2 3_655 1_455 119.924(18) ?
N2 Ba2 O2 3_655 1_455 119.924(18) ?
N1 Ba2 N2 . 1_455 87.01(17) ?
O1 Ba2 N2 5_565 1_455 57.1(2) ?
N1 Ba2 N2 5_565 1_455 57.1(2) ?
O1 Ba2 N2 3_665 1_455 122.0(3) ?
N1 Ba2 N2 3_665 1_455 122.0(3) ?
O2 Ba2 N2 5_665 1_455 54.4 ?
N2 Ba2 N2 5_665 1_455 54.4(3) ?
O2 Ba2 N2 3_655 1_455 119.9 ?
N2 Ba2 N2 3_655 1_455 119.924(18) ?
O2 Ba2 N2 1_455 1_455 0.0 ?
N2 Si1 O1 . 5_665 111.0(4) ?
N2 Si1 N1 . 5_665 111.0(4) ?
O1 Si1 N1 5_665 5_665 0.0 ?
N2 Si1 O1 . 3_655 111.0(4) ?
O1 Si1 O1 5_665 3_655 109.3(6) ?
N1 Si1 O1 5_665 3_655 109.3(6) ?
N2 Si1 N1 . 3_655 111.0(4) ?
O1 Si1 N1 5_665 3_655 109.3 ?
N1 Si1 N1 5_665 3_655 109.3(6) ?
O1 Si1 N1 3_655 3_655 0.0 ?
N2 Si1 O3 . 1_655 105.7(6) ?
O1 Si1 O3 5_665 1_655 109.9(4) ?
N1 Si1 O3 5_665 1_655 109.9(4) ?
O1 Si1 O3 3_655 1_655 109.9(4) ?
N1 Si1 O3 3_655 1_655 109.9(4) ?
N2 Si1 N3 . 1_655 105.7(6) ?
O1 Si1 N3 5_665 1_655 109.9(4) ?
N1 Si1 N3 5_665 1_655 109.9(4) ?
O1 Si1 N3 3_655 1_655 109.9(4) ?
N1 Si1 N3 3_655 1_655 109.9(4) ?
O3 Si1 N3 1_655 1_655 0.0 ?
N2 Si1 Al1 . 3_655 96.0(2) ?
O1 Si1 Al1 5_665 3_655 33.3(3) ?
N1 Si1 Al1 5_665 3_655 33.3(3) ?
O1 Si1 Al1 3_655 3_655 88.8(2) ?
N1 Si1 Al1 3_655 3_655 88.8(2) ?
O3 Si1 Al1 1_655 3_655 143.1(3) ?
N3 Si1 Al1 1_655 3_655 143.1(3) ?
N2 Si1 Al1 . 5_665 96.0(2) ?
O1 Si1 Al1 5_665 5_665 88.8(2) ?
N1 Si1 Al1 5_665 5_665 88.8(2) ?
O1 Si1 Al1 3_655 5_665 33.3(3) ?
N1 Si1 Al1 3_655 5_665 33.3(3) ?
O3 Si1 Al1 1_655 5_665 143.1(3) ?
N3 Si1 Al1 1_655 5_665 143.1(3) ?
Al1 Si1 Al1 3_655 5_665 60.0 ?
N2 Si1 Ba2 . 1_655 59.17(6) ?
O1 Si1 Ba2 5_665 1_655 57.6(3) ?
N1 Si1 Ba2 5_665 1_655 57.6(3) ?
O1 Si1 Ba2 3_655 1_655 149.6(3) ?
N1 Si1 Ba2 3_655 1_655 149.6(3) ?
O3 Si1 Ba2 1_655 1_655 100.5(2) ?
N3 Si1 Ba2 1_655 1_655 100.5(2) ?
Al1 Si1 Ba2 3_655 1_655 65.56(4) ?
Al1 Si1 Ba2 5_665 1_655 116.34(4) ?
N2 Si1 Ba2 . 1_545 59.17(6) ?
O1 Si1 Ba2 5_665 1_545 149.6(3) ?
N1 Si1 Ba2 5_665 1_545 149.6(3) ?
O1 Si1 Ba2 3_655 1_545 57.6(3) ?
N1 Si1 Ba2 3_655 1_545 57.6(3) ?
O3 Si1 Ba2 1_655 1_545 100.5(2) ?
N3 Si1 Ba2 1_655 1_545 100.5(2) ?
Al1 Si1 Ba2 3_655 1_545 116.34(4) ?
Al1 Si1 Ba2 5_665 1_545 65.56(4) ?
Ba2 Si1 Ba2 1_655 1_545 118.08(12) ?
O2 Si2 N2 2_444 2_444 0.0 ?
O2 Si2 O2 2_444 6_564 108.6(4) ?
N2 Si2 O2 2_444 6_564 108.6(4) ?
O2 Si2 N2 2_444 6_564 108.6 ?
N2 Si2 N2 2_444 6_564 108.6(4) ?
O2 Si2 N2 6_564 6_564 0.0 ?
O2 Si2 O2 2_444 4_654 108.6(4) ?
N2 Si2 O2 2_444 4_654 108.6(4) ?
O2 Si2 O2 6_564 4_654 108.6(4) ?
N2 Si2 O2 6_564 4_654 108.6(4) ?
O2 Si2 N2 2_444 4_654 108.6 ?
N2 Si2 N2 2_444 4_654 108.6(4) ?
O2 Si2 N2 6_564 4_654 108.6 ?
N2 Si2 N2 6_564 4_654 108.6(4) ?
O2 Si2 N2 4_654 4_654 0.0 ?
O2 Si2 N3 2_444 . 110.3(3) ?
N2 Si2 N3 2_444 . 110.3(3) ?
O2 Si2 N3 6_564 . 110.3(3) ?
N2 Si2 N3 6_564 . 110.3(3) ?
O2 Si2 N3 4_654 . 110.3(3) ?
N2 Si2 N3 4_654 . 110.3(3) ?
O2 Si2 Ba2 2_444 2_544 59.07(3) ?
N2 Si2 Ba2 2_444 2_544 59.07(3) ?
O2 Si2 Ba2 6_564 2_544 151.4(4) ?
N2 Si2 Ba2 6_564 2_544 151.4(4) ?
O2 Si2 Ba2 4_654 2_544 59.07(3) ?
N2 Si2 Ba2 4_654 2_544 59.07(3) ?
N3 Si2 Ba2 . 2_544 98.27(11) ?
O2 Si2 Ba2 2_444 2_654 151.4(4) ?
N2 Si2 Ba2 2_444 2_654 151.4(4) ?
O2 Si2 Ba2 6_564 2_654 59.07(3) ?
N2 Si2 Ba2 6_564 2_654 59.07(3) ?
O2 Si2 Ba2 4_654 2_654 59.07(3) ?
N2 Si2 Ba2 4_654 2_654 59.07(3) ?
N3 Si2 Ba2 . 2_654 98.27(11) ?
Ba2 Si2 Ba2 2_544 2_654 117.97(6) ?
O2 Si2 Ba2 2_444 2_554 59.07(3) ?
N2 Si2 Ba2 2_444 2_554 59.07(3) ?
O2 Si2 Ba2 6_564 2_554 59.07(3) ?
N2 Si2 Ba2 6_564 2_554 59.07(3) ?
O2 Si2 Ba2 4_654 2_554 151.4(4) ?
N2 Si2 Ba2 4_654 2_554 151.4(4) ?
N3 Si2 Ba2 . 2_554 98.27(11) ?
Ba2 Si2 Ba2 2_544 2_554 117.97(6) ?
Ba2 Si2 Ba2 2_654 2_554 117.97(6) ?
Al1 N1 Si1 3_655 3_655 0.0 ?
Al1 N1 Al1 3_655 5_665 113.4(6) ?
Si1 N1 Al1 3_655 5_665 113.4(6) ?
Al1 N1 Si1 3_655 5_665 113.4 ?
Si1 N1 Si1 3_655 5_665 113.4(6) ?
Al1 N1 Si1 5_665 5_665 0.0 ?
Al1 N1 Lu1 3_655 . 123.3(3) ?
Si1 N1 Lu1 3_655 . 123.3(3) ?
Al1 N1 Lu1 5_665 . 123.3(3) ?
Si1 N1 Lu1 5_665 . 123.3(3) ?
Al1 N1 Ba2 3_655 . 92.8(4) ?
Si1 N1 Ba2 3_655 . 92.8(4) ?
Al1 N1 Ba2 5_665 . 92.8(4) ?
Si1 N1 Ba2 5_665 . 92.8(4) ?
Lu1 N1 Ba2 . . 87.4(2) ?
Al1 N1 Ba2 3_655 2_654 90.4(3) ?
Si1 N1 Ba2 3_655 2_654 90.4(3) ?
Al1 N1 Ba2 5_665 2_654 90.4(3) ?
Si1 N1 Ba2 5_665 2_654 90.4(3) ?
Lu1 N1 Ba2 . 2_654 86.8(3) ?
Ba2 N1 Ba2 . 2_654 174.2(4) ?
Al2 N2 Si2 2_655 2_655 0.0 ?
Al2 N2 Si1 2_655 . 117.2(5) ?
Si2 N2 Si1 2_655 . 117.2(5) ?
Al2 N2 Lu1 2_655 2_655 124.5(5) ?
Si2 N2 Lu1 2_655 2_655 124.5(5) ?
Si1 N2 Lu1 . 2_655 118.3(4) ?
Al2 N2 Ba2 2_655 1_655 92.07(17) ?
Si2 N2 Ba2 2_655 1_655 92.07(17) ?
Si1 N2 Ba2 . 1_655 91.25(18) ?
Lu1 N2 Ba2 2_655 1_655 86.80(17) ?
Al2 N2 Ce2 2_655 1_655 92.07(17) ?
Si2 N2 Ce2 2_655 1_655 92.07(17) ?
Si1 N2 Ce2 . 1_655 91.25(18) ?
Lu1 N2 Ce2 2_655 1_655 86.80(17) ?
Ba2 N2 Ce2 1_655 1_655 0.0 ?
Al2 N2 Ce2 2_655 1_545 92.07(17) ?
Si2 N2 Ce2 2_655 1_545 92.07(17) ?
Si1 N2 Ce2 . 1_545 91.25(18) ?
Lu1 N2 Ce2 2_655 1_545 86.80(17) ?
Ba2 N2 Ce2 1_655 1_545 173.6(3) ?
Ce2 N2 Ce2 1_655 1_545 173.6(3) ?
Al2 N2 Ba2 2_655 1_545 92.07(17) ?
Si2 N2 Ba2 2_655 1_545 92.07(17) ?
Si1 N2 Ba2 . 1_545 91.25(18) ?
Lu1 N2 Ba2 2_655 1_545 86.80(17) ?
Ba2 N2 Ba2 1_655 1_545 173.6(3) ?
Ce2 N2 Ba2 1_655 1_545 173.6 ?
Ce2 N2 Ba2 1_545 1_545 0.0 ?
Si2 N3 Al1 . 5_665 112.6(5) ?
Si2 N3 Si1 . 5_665 112.6(5) ?
Al1 N3 Si1 5_665 5_665 0.0 ?
Si2 N3 Al1 . 3_545 112.6(5) ?
Al1 N3 Al1 5_665 3_545 106.2(5) ?
Si1 N3 Al1 5_665 3_545 106.2(5) ?
Si2 N3 Si1 . 3_545 112.6(5) ?
Al1 N3 Si1 5_665 3_545 106.2 ?
Si1 N3 Si1 5_665 3_545 106.2(5) ?
Al1 N3 Si1 3_545 3_545 0.0 ?
Si2 N3 Si1 . 1_455 112.6(5) ?
Al1 N3 Si1 5_665 1_455 106.2 ?
Si1 N3 Si1 5_665 1_455 106.2(5) ?
Al1 N3 Si1 3_545 1_455 106.2 ?
Si1 N3 Si1 3_545 1_455 106.2(5) ?
Si2 N3 Al1 . 1_455 112.6(5) ?
Al1 N3 Al1 5_665 1_455 106.2(5) ?
Si1 N3 Al1 5_665 1_455 106.2(5) ?
Al1 N3 Al1 3_545 1_455 106.2(5) ?
Si1 N3 Al1 3_545 1_455 106.2(5) ?
Si1 N3 Al1 1_455 1_455 0.0(2) ?

loop_
_geom_bond_atom_site_label_1
_geom_bond_atom_site_label_2
_geom_bond_site_symmetry_2
_geom_bond_distance
_geom_bond_publ_flag
Lu1 O1 3_665 2.271(10) ?
Lu1 N1 3_665 2.271(10) ?
Lu1 O1 5_565 2.271(10) ?
Lu1 N1 5_565 2.271(10) ?
Lu1 N1 . 2.271(10) ?
Lu1 O2 4_664 2.312(9) ?
Lu1 N2 4_664 2.312(9) ?
Lu1 O2 6_564 2.312(9) ?
Lu1 N2 6_564 2.312(9) ?
Lu1 O2 2_554 2.312(9) ?
Lu1 N2 2_554 2.312(9) ?
Ba2 N1 . 2.975(10) ?
Ba2 O1 5_565 2.975(10) ?
Ba2 N1 5_565 2.975(10) ?
Ba2 O1 3_665 2.975(10) ?
Ba2 N1 3_665 2.975(10) ?
Ba2 O2 5_665 3.0236(5) ?
Ba2 N2 5_665 3.0236(5) ?
Ba2 O2 3_655 3.0236(5) ?
Ba2 N2 3_655 3.0236(5) ?
Ba2 O2 1_455 3.0237(6) ?
Ba2 N2 1_455 3.0237(6) ?
Si1 N2 . 1.738(9) ?
Si1 O1 5_665 1.743(6) ?
Si1 N1 5_665 1.743(6) ?
Si1 O1 3_655 1.743(6) ?
Si1 N1 3_655 1.743(6) ?
Si1 O3 1_655 1.954(7) ?
Si1 N3 1_655 1.954(7) ?
Si1 Al1 3_655 2.914(4) ?
Si1 Al1 5_665 2.914(4) ?
Si1 Ba2 1_655 3.521(2) ?
Si1 Ba2 1_545 3.521(2) ?
Si2 O2 2_444 1.701(9) ?
Si2 N2 2_444 1.701(9) ?
Si2 O2 6_564 1.701(9) ?
Si2 N2 6_564 1.701(9) ?
Si2 O2 4_654 1.701(9) ?
Si2 N2 4_654 1.701(9) ?
Si2 N3 . 1.839(19) ?
Si2 Ba2 2_544 3.5225(11) ?
Si2 Ba2 2_654 3.5225(11) ?
Si2 Ba2 2_554 3.5226(11) ?
N1 Al1 3_655 1.743(6) ?
N1 Si1 3_655 1.743(6) ?
N1 Al1 5_665 1.743(6) ?
N1 Si1 5_665 1.743(6) ?
N1 Ba2 2_654 3.052(10) ?
N2 Al2 2_655 1.701(9) ?
N2 Si2 2_655 1.701(9) ?
N2 Lu1 2_655 2.313(9) ?
N2 Ba2 1_655 3.0237(6) ?
N2 Ce2 1_655 3.0237(6) ?
N2 Ce2 1_545 3.0237(6) ?
N2 Ba2 1_545 3.0237(6) ?
N3 Al1 5_665 1.954(7) ?
N3 Si1 5_665 1.954(7) ?
N3 Al1 3_545 1.954(7) ?
N3 Si1 3_545 1.954(7) ?
N3 Si1 1_455 1.954(7) ?
N3 Al1 1_455 1.954(7) ?

_cod_database_fobs_code 2243616
